data_7247184
loop_
_publ_author_name
'Morikawa, Masa-aki'
'Yamanaka, Yuta'
'Ho Hui, Joseph Ka'
'Kimizuka, Nobuo'

_publ_section_title
;
 Photoliquefaction and phase transition of m-bisazobenzenes give molecular
 solar thermal fuels with a high energy density
;
_journal_issue 34
_journal_name_full 'RSC Advances'
_journal_page_first 24031
_journal_page_last 24037
_journal_paper_doi 10.1039/D3RA04595A
_journal_volume 13
_journal_year 2023
_chemical_formula_moiety 'C24 H26 N4 O2'
_chemical_formula_sum 'C24 H26 N4 O2'
_chemical_formula_weight 402.49
_space_group_crystal_system monoclinic
_space_group_IT_number 4
_space_group_name_Hall 'P 2yb'
_space_group_name_H-M_alt 'P 1 21 1'
_atom_sites_solution_hydrogens geom
_atom_sites_solution_primary dual
_audit_creation_date 2022-01-21
_audit_creation_method
;
Olex2 1.2-ac3
(compiled 2017.08.10 svn.r3458 for OlexSys, GUI svn.r5381)
;
_audit_update_record
;
2023-07-09 deposited with the CCDC.	2023-08-07 downloaded from the CCDC.
;
_cell_angle_alpha 90
_cell_angle_beta 95.487(2)
_cell_angle_gamma 90
_cell_formula_units_Z 2
_cell_length_a 7.10900(10)
_cell_length_b 6.35350(10)
_cell_length_c 23.4700(6)
_cell_measurement_reflns_used 12565
_cell_measurement_temperature 293(2)
_cell_measurement_theta_max 29.9410
_cell_measurement_theta_min 2.9010
_cell_volume 1055.21(4)
_computing_cell_refinement 'CrysAlisPro 1.171.39.43c (Rigaku OD, 2018)'
_computing_data_collection 'CrysAlisPro 1.171.39.43c (Rigaku OD, 2018)'
_computing_data_reduction 'CrysAlisPro 1.171.39.43c (Rigaku OD, 2018)'
_computing_molecular_graphics 'Olex2 (Dolomanov et al., 2009)'
_computing_publication_material 'Olex2 (Dolomanov et al., 2009)'
_computing_structure_refinement 'ShelXL (Sheldrick, 2015)'
_computing_structure_solution 'ShelXT (Sheldrick, 2015)'
_diffrn_ambient_temperature 293(2)
_diffrn_detector 'CCD plate'
_diffrn_measured_fraction_theta_full 0.999
_diffrn_measured_fraction_theta_max 0.910
_diffrn_measurement_details
;
List of Runs (angles in degrees, time in seconds):

  # Type    Start    End  Width  t~exp~   \w     \q     \k     \f   Frames
#--------------------------------------------------------------------------
  1  \w    -84.00  94.00   0.50   12.00    --    5.00  45.00  30.00  356
  2  \w    -95.00  83.00   0.50   12.00    --   -5.90  45.00  60.00  356
  3  \w    -95.00  83.00   0.50   12.00    --   -5.90  45.00 120.00  356
  4  \w    -84.00  78.00   0.50   12.00    --    5.00  45.00 150.00  324
;
_diffrn_measurement_device 'four-circle diffractometer'
_diffrn_measurement_device_type 'XtaLAB AFC10 (RCD3): fixed-chi single'
_diffrn_measurement_method '\w scans'
_diffrn_orient_matrix_type 'CrysAlisPro convention (1999,Acta A55,543-557)'
_diffrn_orient_matrix_UB_11 0.0998471000
_diffrn_orient_matrix_UB_12 -0.0007350000
_diffrn_orient_matrix_UB_13 0.0001613000
_diffrn_orient_matrix_UB_21 0.0090031000
_diffrn_orient_matrix_UB_22 -0.0049143000
_diffrn_orient_matrix_UB_23 0.0303244000
_diffrn_orient_matrix_UB_31 -0.0008717000
_diffrn_orient_matrix_UB_32 -0.1115248000
_diffrn_orient_matrix_UB_33 -0.0013397000
_diffrn_radiation_monochromator mirror
_diffrn_radiation_probe x-ray
_diffrn_radiation_type MoK\a
_diffrn_radiation_wavelength 0.71073
_diffrn_reflns_av_R_equivalents 0.0661
_diffrn_reflns_av_unetI/netI 0.0426
_diffrn_reflns_Laue_measured_fraction_full 0.999
_diffrn_reflns_Laue_measured_fraction_max 0.910
_diffrn_reflns_limit_h_max 10
_diffrn_reflns_limit_h_min -10
_diffrn_reflns_limit_k_max 9
_diffrn_reflns_limit_k_min -8
_diffrn_reflns_limit_l_max 32
_diffrn_reflns_limit_l_min -32
_diffrn_reflns_number 26092
_diffrn_reflns_point_group_measured_fraction_full 0.973
_diffrn_reflns_point_group_measured_fraction_max 0.828
_diffrn_reflns_theta_full 25.242
_diffrn_reflns_theta_max 30.470
_diffrn_reflns_theta_min 2.615
_diffrn_source 'Rotating-anode X-ray tube'
_diffrn_source_type 'Rigaku (Mo) X-ray Source'
_exptl_absorpt_coefficient_mu 0.083
_exptl_absorpt_correction_T_max 1.00000
_exptl_absorpt_correction_T_min 0.51602
_exptl_absorpt_correction_type multi-scan
_exptl_absorpt_process_details
;
CrysAlisPro 1.171.39.43c (Rigaku Oxford Diffraction, 2018)
Empirical absorption correction using spherical harmonics,
 implemented in SCALE3 ABSPACK scaling algorithm.
;
_exptl_crystal_density_diffrn 1.267
_exptl_crystal_F_000 428
_refine_diff_density_max 0.364
_refine_diff_density_min -0.182
_refine_diff_density_rms 0.046
_refine_ls_abs_structure_details
;
 Flack x determined using 1906 quotients [(I+)-(I-)]/[(I+)+(I-)]
 (Parsons, Flack and Wagner, Acta Cryst. B69 (2013) 249-259).
;
_refine_ls_abs_structure_Flack -0.2(5)
_refine_ls_extinction_method none
_refine_ls_goodness_of_fit_ref 0.923
_refine_ls_hydrogen_treatment constr
_refine_ls_matrix_type full
_refine_ls_number_parameters 275
_refine_ls_number_reflns 5308
_refine_ls_number_restraints 1
_refine_ls_restrained_S_all 0.923
_refine_ls_R_factor_all 0.0444
_refine_ls_R_factor_gt 0.0412
_refine_ls_shift/su_max 0.001
_refine_ls_shift/su_mean 0.000
_refine_ls_structure_factor_coef Fsqd
_refine_ls_weighting_details 'w=1/[\s^2^(Fo^2^)+(0.1000P)^2^] where P=(Fo^2^+2Fc^2^)/3'
_refine_ls_weighting_scheme calc
_refine_ls_wR_factor_gt 0.1151
_refine_ls_wR_factor_ref 0.1180
_reflns_Friedel_coverage 0.682
_reflns_Friedel_fraction_full 0.941
_reflns_Friedel_fraction_max 0.732
_reflns_number_gt 4931
_reflns_number_total 5308
_reflns_threshold_expression 'I > 2\s(I)'
_cod_data_source_file d3ra04595a2.cif
_cod_data_source_block onp2
_cod_database_code 7247184
_shelx_shelxl_version_number 2017/1
_chemical_oxdiff_formula 'C24 H26 N4 O2'
_shelx_space_group_comment
;
The symmetry employed for this shelxl refinement is uniquely defined
by the following loop, which should always be used as a source of
symmetry information in preference to the above space-group names.
They are only intended as comments.
;
_reflns_odcompleteness_completeness 99.92
_reflns_odcompleteness_iscentric 1
_reflns_odcompleteness_theta 26.32
_olex2_refinement_description
;
1. Fixed Uiso
 At 1.2 times of:
  All C(H) groups, All C(H,H) groups
 At 1.5 times of:
  All C(H,H,H) groups
2.a Secondary CH2 refined with riding coordinates:
 C00K(H00B,H00E)
2.b Aromatic/amide H refined with riding coordinates:
 C007(H007), C00A(H00A), C00C(H00C), C00D(H00D), C00G(H00G), C00H(H00H),
 C00I(H00I), C00J(H00J), C00L(H00L), C00N(H00N), C00P(H00P), C00Q(H00Q)
2.c Idealised Me refined as rotating group:
 C00R(H00F,H00K,H00M), C00S(H00O,H00R,H00S), C00T(H00T,H00U,H00V), C00U(H00W,
 H00X,H00Y)
;
_olex2_submission_special_instructions 'No special instructions were received'
_oxdiff_exptl_absorpt_empirical_details
;
Empirical correction (ABSPACK) includes:
- Absorption correction using spherical harmonics
- Frame scaling
;
_oxdiff_exptl_absorpt_empirical_full_max 1.541
_oxdiff_exptl_absorpt_empirical_full_min 0.660

loop_
_space_group_symop_operation_xyz
'x, y, z'
'-x, y+1/2, -z'

loop_
_atom_site_label
_atom_site_type_symbol
_atom_site_fract_x
_atom_site_fract_y
_atom_site_fract_z
_atom_site_U_iso_or_equiv
_atom_site_adp_type
_atom_site_occupancy
_atom_site_site_symmetry_order
_atom_site_calc_flag
_atom_site_refinement_flags_posn
_atom_site_refinement_flags_adp
_atom_site_refinement_flags_occupancy
_atom_site_disorder_assembly
_atom_site_disorder_group
O001 O 0.27818(16) 0.32489(19) 0.84543(5) 0.0224(3) Uani 1 1 d . . . . .
O002 O 0.24384(17) 0.2727(2) 0.16075(5) 0.0243(3) Uani 1 1 d . . . . .
N003 N 0.29231(19) 0.7164(3) 0.36532(6) 0.0227(3) Uani 1 1 d . . . . .
N004 N 0.22027(19) 0.6019(2) 0.61929(6) 0.0218(3) Uani 1 1 d . . . . .
N005 N 0.20753(19) 0.6585(2) 0.40717(6) 0.0228(3) Uani 1 1 d . . . . .
N006 N 0.24394(19) 0.7960(2) 0.61291(6) 0.0227(3) Uani 1 1 d . . . . .
C007 C 0.3305(2) 0.5840(3) 0.77793(7) 0.0202(3) Uani 1 1 d . . . . .
H007 H 0.387637 0.664454 0.807859 0.024 Uiso 1 1 calc R . . . .
C008 C 0.2329(2) 0.8048(3) 0.45359(7) 0.0216(3) Uani 1 1 d . . . . .
C009 C 0.2472(2) 0.3654(3) 0.21337(7) 0.0202(3) Uani 1 1 d . . . . .
C00A C 0.1647(2) 0.3397(3) 0.68902(7) 0.0211(3) Uani 1 1 d . . . . .
H00A H 0.112850 0.256599 0.658885 0.025 Uiso 1 1 calc R . . . .
C00B C 0.2334(2) 0.5382(3) 0.67772(7) 0.0203(3) Uani 1 1 d . . . . .
C00C C 0.2055(2) 0.7286(3) 0.50752(7) 0.0213(3) Uani 1 1 d . . . . .
H00C H 0.161839 0.592315 0.512190 0.026 Uiso 1 1 calc R . . . .
C00D C 0.1720(2) 0.2629(3) 0.74467(7) 0.0210(3) Uani 1 1 d . . . . .
H00D H 0.120752 0.132130 0.752060 0.025 Uiso 1 1 calc R . . . .
C00E C 0.2574(2) 0.3851(3) 0.78917(6) 0.0198(3) Uani 1 1 d . . . . .
C00F C 0.2450(2) 0.8607(3) 0.55471(7) 0.0210(3) Uani 1 1 d . . . . .
C00G C 0.3185(2) 0.6611(3) 0.72289(7) 0.0213(3) Uani 1 1 d . . . . .
H00G H 0.366219 0.793713 0.715634 0.026 Uiso 1 1 calc R . . . .
C00H C 0.2980(2) 1.0699(3) 0.54727(7) 0.0237(3) Uani 1 1 d . . . . .
H00H H 0.320148 1.158422 0.578762 0.028 Uiso 1 1 calc R . . . .
C00I C 0.1696(2) 0.2788(3) 0.26063(7) 0.0228(3) Uani 1 1 d . . . . .
H00I H 0.110301 0.148236 0.257766 0.027 Uiso 1 1 calc R . . . .
C00J C 0.3512(2) 0.6676(3) 0.26911(7) 0.0217(3) Uani 1 1 d . . . . .
H00J H 0.413528 0.796411 0.272156 0.026 Uiso 1 1 calc R . . . .
C00K C 0.2123(2) 0.1196(3) 0.85897(7) 0.0223(3) Uani 1 1 d . . . . .
H00B H 0.272574 0.014198 0.836949 0.027 Uiso 1 1 calc R . . . .
H00E H 0.076833 0.110569 0.849313 0.027 Uiso 1 1 calc R . . . .
C00L C 0.3377(2) 0.5602(3) 0.21783(7) 0.0218(3) Uani 1 1 d . . . . .
H00L H 0.388793 0.617595 0.186280 0.026 Uiso 1 1 calc R . . . .
C00M C 0.2723(2) 0.5850(3) 0.31640(6) 0.0206(3) Uani 1 1 d . . . . .
C00N C 0.1816(2) 0.3894(3) 0.31184(7) 0.0224(3) Uani 1 1 d . . . . .
H00N H 0.129156 0.333131 0.343303 0.027 Uiso 1 1 calc R . . . .
C00O C 0.2596(2) 0.0792(3) 0.92276(7) 0.0239(3) Uani 1 1 d . . . . .
C00P C 0.3175(2) 1.1451(3) 0.49256(7) 0.0252(4) Uani 1 1 d . . . . .
H00P H 0.350748 1.284906 0.487494 0.030 Uiso 1 1 calc R . . . .
C00Q C 0.2879(2) 1.0141(3) 0.44569(7) 0.0242(4) Uani 1 1 d . . . . .
H00Q H 0.304331 1.063997 0.409242 0.029 Uiso 1 1 calc R . . . .
C00R C 0.1705(3) 0.0649(3) 0.15464(8) 0.0312(4) Uani 1 1 d . . . . .
H00F H 0.190890 0.011635 0.117440 0.047 Uiso 1 1 calc GR . . . .
H00K H 0.037554 0.066708 0.158845 0.047 Uiso 1 1 calc GR . . . .
H00M H 0.233698 -0.024087 0.183498 0.047 Uiso 1 1 calc GR . . . .
C00S C 0.1961(3) -0.1451(3) 0.93426(8) 0.0344(4) Uani 1 1 d . . . . .
H00O H 0.062062 -0.156439 0.924833 0.052 Uiso 1 1 calc GR . . . .
H00R H 0.226423 -0.178125 0.973992 0.052 Uiso 1 1 calc GR . . . .
H00S H 0.259816 -0.241626 0.911205 0.052 Uiso 1 1 calc GR . . . .
C00T C 0.4728(3) 0.0991(4) 0.93866(8) 0.0345(4) Uani 1 1 d . . . . .
H00T H 0.538313 0.003454 0.915828 0.052 Uiso 1 1 calc GR . . . .
H00U H 0.501646 0.065838 0.978438 0.052 Uiso 1 1 calc GR . . . .
H00V H 0.512083 0.240630 0.931701 0.052 Uiso 1 1 calc GR . . . .
C00U C 0.1538(3) 0.2343(4) 0.95758(8) 0.0373(5) Uani 1 1 d . . . . .
H00W H 0.190648 0.375326 0.949045 0.056 Uiso 1 1 calc GR . . . .
H00X H 0.183901 0.206988 0.997643 0.056 Uiso 1 1 calc GR . . . .
H00Y H 0.020264 0.218278 0.947982 0.056 Uiso 1 1 calc GR . . . .

loop_
_atom_site_aniso_label
_atom_site_aniso_U_11
_atom_site_aniso_U_22
_atom_site_aniso_U_33
_atom_site_aniso_U_23
_atom_site_aniso_U_13
_atom_site_aniso_U_12
O001 0.0251(6) 0.0214(6) 0.0200(5) 0.0012(5) -0.0005(4) -0.0029(5)
O002 0.0243(5) 0.0242(6) 0.0246(5) -0.0014(5) 0.0030(4) -0.0029(5)
N003 0.0179(6) 0.0274(7) 0.0229(6) 0.0023(6) 0.0022(5) 0.0009(6)
N004 0.0174(6) 0.0255(8) 0.0226(6) 0.0009(6) 0.0018(5) 0.0002(6)
N005 0.0208(6) 0.0256(7) 0.0219(6) 0.0017(6) 0.0013(5) 0.0008(6)
N006 0.0207(6) 0.0243(7) 0.0234(6) 0.0013(6) 0.0032(5) 0.0011(6)
C007 0.0175(6) 0.0202(7) 0.0225(7) -0.0036(7) -0.0001(5) 0.0001(6)
C008 0.0161(6) 0.0257(9) 0.0230(7) 0.0012(7) 0.0008(5) 0.0018(7)
C009 0.0147(6) 0.0216(8) 0.0241(7) 0.0000(6) 0.0004(5) 0.0020(6)
C00A 0.0163(6) 0.0236(8) 0.0230(7) -0.0024(6) 0.0002(5) -0.0016(6)
C00B 0.0150(6) 0.0236(8) 0.0224(7) 0.0005(6) 0.0025(5) 0.0007(6)
C00C 0.0183(6) 0.0215(8) 0.0244(7) 0.0015(6) 0.0028(6) 0.0004(6)
C00D 0.0168(6) 0.0212(8) 0.0249(7) -0.0009(7) 0.0015(6) -0.0026(6)
C00E 0.0148(6) 0.0237(9) 0.0210(7) 0.0018(6) 0.0024(5) 0.0027(6)
C00F 0.0175(7) 0.0238(8) 0.0218(7) 0.0021(7) 0.0023(5) 0.0021(7)
C00G 0.0165(6) 0.0206(7) 0.0269(7) 0.0003(7) 0.0031(6) 0.0004(6)
C00H 0.0208(7) 0.0235(8) 0.0266(8) -0.0030(7) 0.0022(6) 0.0010(7)
C00I 0.0178(7) 0.0226(8) 0.0278(8) 0.0042(7) 0.0012(6) -0.0012(7)
C00J 0.0168(7) 0.0221(8) 0.0265(8) 0.0022(7) 0.0036(6) -0.0015(6)
C00K 0.0230(7) 0.0205(8) 0.0234(7) 0.0013(6) 0.0017(6) -0.0029(7)
C00L 0.0173(7) 0.0238(8) 0.0250(7) 0.0036(7) 0.0045(6) -0.0008(7)
C00M 0.0150(6) 0.0241(8) 0.0222(7) 0.0008(7) -0.0007(5) 0.0007(7)
C00N 0.0166(7) 0.0255(8) 0.0251(7) 0.0047(7) 0.0025(6) 0.0004(7)
C00O 0.0254(7) 0.0242(8) 0.0220(7) 0.0032(7) 0.0016(6) -0.0007(7)
C00P 0.0227(7) 0.0209(8) 0.0324(8) 0.0045(7) 0.0048(6) 0.0025(7)
C00Q 0.0221(7) 0.0251(9) 0.0256(8) 0.0051(7) 0.0040(6) 0.0018(7)
C00R 0.0352(9) 0.0265(9) 0.0310(8) -0.0029(8) -0.0005(7) -0.0051(8)
C00S 0.0419(10) 0.0307(10) 0.0304(9) 0.0082(8) 0.0018(8) -0.0069(9)
C00T 0.0265(8) 0.0466(12) 0.0293(8) 0.0078(8) -0.0035(7) -0.0043(9)
C00U 0.0462(11) 0.0392(11) 0.0279(9) 0.0008(8) 0.0112(8) 0.0079(10)

loop_
_atom_type_symbol
_atom_type_description
_atom_type_scat_dispersion_real
_atom_type_scat_dispersion_imag
_atom_type_scat_source
C C 0.0033 0.0016 'International Tables Vol C Tables 4.2.6.8 and 6.1.1.4'
H H 0.0000 0.0000 'International Tables Vol C Tables 4.2.6.8 and 6.1.1.4'
N N 0.0061 0.0033 'International Tables Vol C Tables 4.2.6.8 and 6.1.1.4'
O O 0.0106 0.0060 'International Tables Vol C Tables 4.2.6.8 and 6.1.1.4'

loop_
_geom_angle_atom_site_label_1
_geom_angle_atom_site_label_2
_geom_angle_atom_site_label_3
_geom_angle
_geom_angle_site_symmetry_1
_geom_angle_site_symmetry_3
_geom_angle_publ_flag
C00E O001 C00K 117.47(13) . . ?
C009 O002 C00R 117.80(14) . . ?
N005 N003 C00M 116.28(15) . . ?
N006 N004 C00B 113.37(14) . . ?
N003 N005 C008 111.76(14) . . ?
N004 N006 C00F 114.22(14) . . ?
C00E C007 H007 119.8 . . ?
C00G C007 H007 119.8 . . ?
C00G C007 C00E 120.45(14) . . ?
C00C C008 N005 116.77(15) . . ?
C00C C008 C00Q 121.11(16) . . ?
C00Q C008 N005 122.10(14) . . ?
O002 C009 C00I 124.96(16) . . ?
O002 C009 C00L 114.77(14) . . ?
C00L C009 C00I 120.27(15) . . ?
C00B C00A H00A 119.5 . . ?
C00B C00A C00D 121.09(15) . . ?
C00D C00A H00A 119.5 . . ?
C00A C00B N004 116.77(15) . . ?
C00A C00B C00G 119.66(15) . . ?
C00G C00B N004 123.51(15) . . ?
C008 C00C H00C 120.7 . . ?
C008 C00C C00F 118.64(16) . . ?
C00F C00C H00C 120.7 . . ?
C00A C00D H00D 120.6 . . ?
C00A C00D C00E 118.88(15) . . ?
C00E C00D H00D 120.6 . . ?
O001 C00E C007 115.21(14) . . ?
O001 C00E C00D 124.50(16) . . ?
C00D C00E C007 120.30(14) . . ?
C00C C00F N006 124.53(16) . . ?
C00C C00F C00H 120.58(15) . . ?
C00H C00F N006 114.84(15) . . ?
C007 C00G C00B 119.57(16) . . ?
C007 C00G H00G 120.2 . . ?
C00B C00G H00G 120.2 . . ?
C00F C00H H00H 120.2 . . ?
C00P C00H C00F 119.63(16) . . ?
C00P C00H H00H 120.2 . . ?
C009 C00I H00I 120.3 . . ?
C00N C00I C009 119.44(16) . . ?
C00N C00I H00I 120.3 . . ?
C00L C00J H00J 119.7 . . ?
C00L C00J C00M 120.59(16) . . ?
C00M C00J H00J 119.7 . . ?
O001 C00K H00B 109.9 . . ?
O001 C00K H00E 109.9 . . ?
O001 C00K C00O 108.98(14) . . ?
H00B C00K H00E 108.3 . . ?
C00O C00K H00B 109.9 . . ?
C00O C00K H00E 109.9 . . ?
C009 C00L H00L 120.1 . . ?
C00J C00L C009 119.88(14) . . ?
C00J C00L H00L 120.1 . . ?
C00J C00M N003 113.99(15) . . ?
C00J C00M C00N 119.42(15) . . ?
C00N C00M N003 126.58(14) . . ?
C00I C00N C00M 120.38(15) . . ?
C00I C00N H00N 119.8 . . ?
C00M C00N H00N 119.8 . . ?
C00K C00O C00S 106.84(15) . . ?
C00K C00O C00T 110.21(14) . . ?
C00S C00O C00T 109.68(17) . . ?
C00U C00O C00K 110.14(15) . . ?
C00U C00O C00S 109.83(16) . . ?
C00U C00O C00T 110.09(17) . . ?
C00H C00P H00P 119.7 . . ?
C00Q C00P C00H 120.60(17) . . ?
C00Q C00P H00P 119.7 . . ?
C008 C00Q H00Q 120.4 . . ?
C00P C00Q C008 119.30(15) . . ?
C00P C00Q H00Q 120.4 . . ?
O002 C00R H00F 109.5 . . ?
O002 C00R H00K 109.5 . . ?
O002 C00R H00M 109.5 . . ?
H00F C00R H00K 109.5 . . ?
H00F C00R H00M 109.5 . . ?
H00K C00R H00M 109.5 . . ?
C00O C00S H00O 109.5 . . ?
C00O C00S H00R 109.5 . . ?
C00O C00S H00S 109.5 . . ?
H00O C00S H00R 109.5 . . ?
H00O C00S H00S 109.5 . . ?
H00R C00S H00S 109.5 . . ?
C00O C00T H00T 109.5 . . ?
C00O C00T H00U 109.5 . . ?
C00O C00T H00V 109.5 . . ?
H00T C00T H00U 109.5 . . ?
H00T C00T H00V 109.5 . . ?
H00U C00T H00V 109.5 . . ?
C00O C00U H00W 109.5 . . ?
C00O C00U H00X 109.5 . . ?
C00O C00U H00Y 109.5 . . ?
H00W C00U H00X 109.5 . . ?
H00W C00U H00Y 109.5 . . ?
H00X C00U H00Y 109.5 . . ?

loop_
_geom_bond_atom_site_label_1
_geom_bond_atom_site_label_2
_geom_bond_distance
_geom_bond_site_symmetry_2
_geom_bond_publ_flag
O001 C00E 1.3689(18) . ?
O001 C00K 1.432(2) . ?
O002 C009 1.3665(19) . ?
O002 C00R 1.422(2) . ?
N003 N005 1.256(2) . ?
N003 C00M 1.416(2) . ?
N004 N006 1.255(2) . ?
N004 C00B 1.424(2) . ?
N005 C008 1.430(2) . ?
N006 C00F 1.427(2) . ?
C007 H007 0.9300 . ?
C007 C00E 1.401(2) . ?
C007 C00G 1.377(2) . ?
C008 C00C 1.386(2) . ?
C008 C00Q 1.404(2) . ?
C009 C00I 1.398(2) . ?
C009 C00L 1.394(2) . ?
C00A H00A 0.9300 . ?
C00A C00B 1.388(2) . ?
C00A C00D 1.391(2) . ?
C00B C00G 1.406(2) . ?
C00C H00C 0.9300 . ?
C00C C00F 1.397(2) . ?
C00D H00D 0.9300 . ?
C00D C00E 1.393(2) . ?
C00F C00H 1.397(3) . ?
C00G H00G 0.9300 . ?
C00H H00H 0.9300 . ?
C00H C00P 1.389(2) . ?
C00I H00I 0.9300 . ?
C00I C00N 1.388(2) . ?
C00J H00J 0.9300 . ?
C00J C00L 1.379(2) . ?
C00J C00M 1.393(2) . ?
C00K H00B 0.9700 . ?
C00K H00E 0.9700 . ?
C00K C00O 1.524(2) . ?
C00L H00L 0.9300 . ?
C00M C00N 1.399(2) . ?
C00N H00N 0.9300 . ?
C00O C00S 1.526(3) . ?
C00O C00T 1.531(2) . ?
C00O C00U 1.524(3) . ?
C00P H00P 0.9300 . ?
C00P C00Q 1.379(3) . ?
C00Q H00Q 0.9300 . ?
C00R H00F 0.9600 . ?
C00R H00K 0.9600 . ?
C00R H00M 0.9600 . ?
C00S H00O 0.9600 . ?
C00S H00R 0.9600 . ?
C00S H00S 0.9600 . ?
C00T H00T 0.9600 . ?
C00T H00U 0.9600 . ?
C00T H00V 0.9600 . ?
C00U H00W 0.9600 . ?
C00U H00X 0.9600 . ?
C00U H00Y 0.9600 . ?
